data_2227215
loop_
_publ_author_name
'Badaruddin, Edura'
'Aiyub, Zaharah'
'Abdullah, Zanariah'
'Ng, Seik Weng'
'Tiekink, Edward R. T.'

_publ_section_title
;
 <i>N</i>-(3-Methylphenyl)pyrimidin-2-amine
;
_journal_coeditor_code BT5328
_journal_issue 9
_journal_name_full 'Acta Crystallographica Section E'
_journal_page_first o2446
_journal_paper_doi 10.1107/S1600536810033301
_journal_volume 66
_journal_year 2010
_chemical_formula_iupac 'C11 H11 N3'
_chemical_formula_moiety 'C11 H11 N3'
_chemical_formula_sum 'C11 H11 N3'
_chemical_formula_weight 185.23
_chemical_name_systematic
;
<i>N</i>-(3-Methylphenyl)pyrimidin-2-amine
;
_space_group_IT_number 2
_symmetry_cell_setting triclinic
_symmetry_space_group_name_Hall '-P 1'
_symmetry_space_group_name_H-M 'P -1'
_atom_sites_solution_hydrogens geom
_atom_sites_solution_primary direct
_atom_sites_solution_secondary difmap
_audit_creation_method SHELXL-97
_cell_angle_alpha 80.4010(10)
_cell_angle_beta 82.745(2)
_cell_angle_gamma 66.0050(10)
_cell_formula_units_Z 4
_cell_length_a 9.4461(10)
_cell_length_b 10.0946(11)
_cell_length_c 11.6266(13)
_cell_measurement_reflns_used 2493
_cell_measurement_temperature 293(2)
_cell_measurement_theta_max 24.7
_cell_measurement_theta_min 4.4
_cell_volume 996.55(19)
_computing_cell_refinement 'SAINT (Bruker, 2009)'
_computing_data_collection 'APEX2 (Bruker, 2009)'
_computing_data_reduction 'SAINT (Bruker, 2009)'
_computing_molecular_graphics
;
ORTEP-3 (Farrugia, 1997), DIAMOND (Brandenburg, 2006) and
<i>Qmol</i> (Gans & Shalloway, 2001)
;
_computing_publication_material 'publCIF (Westrip, 2010)'
_computing_structure_refinement 'SHELXL97 (Sheldrick, 2008)'
_computing_structure_solution 'SHELXS97 (Sheldrick, 2008)'
_diffrn_ambient_temperature 293(2)
_diffrn_measured_fraction_theta_full 0.994
_diffrn_measured_fraction_theta_max 0.994
_diffrn_measurement_device_type 'Bruker SMART APEX diffractometer'
_diffrn_measurement_method '\w scans'
_diffrn_radiation_monochromator graphite
_diffrn_radiation_source 'fine-focus sealed tube'
_diffrn_radiation_type MoK\a
_diffrn_radiation_wavelength 0.71073
_diffrn_reflns_av_R_equivalents 0.035
_diffrn_reflns_av_sigmaI/netI 0.048
_diffrn_reflns_limit_h_max 12
_diffrn_reflns_limit_h_min -11
_diffrn_reflns_limit_k_max 13
_diffrn_reflns_limit_k_min -12
_diffrn_reflns_limit_l_max 15
_diffrn_reflns_limit_l_min -15
_diffrn_reflns_number 9569
_diffrn_reflns_theta_full 27.5
_diffrn_reflns_theta_max 27.5
_diffrn_reflns_theta_min 1.8
_diffrn_standards_decay_% 0
_diffrn_standards_interval_count 0
_diffrn_standards_interval_time 0
_diffrn_standards_number 0
_exptl_absorpt_coefficient_mu 0.077
_exptl_absorpt_correction_type none
_exptl_crystal_colour colourless
_exptl_crystal_density_diffrn 1.235
_exptl_crystal_density_method 'not measured'
_exptl_crystal_description block
_exptl_crystal_F_000 392
_exptl_crystal_size_max 0.20
_exptl_crystal_size_mid 0.20
_exptl_crystal_size_min 0.10
_refine_diff_density_max 0.24
_refine_diff_density_min -0.22
_refine_ls_extinction_coef 0.016(4)
_refine_ls_extinction_expression Fc^*^=kFc[1+0.001xFc^2^\l^3^/sin(2\q)]^-1/4^
_refine_ls_extinction_method 'SHELXL97 (Sheldrick, 2008)'
_refine_ls_goodness_of_fit_ref 1.02
_refine_ls_hydrogen_treatment mixed
_refine_ls_matrix_type full
_refine_ls_number_parameters 264
_refine_ls_number_reflns 4539
_refine_ls_number_restraints 2
_refine_ls_restrained_S_all 1.02
_refine_ls_R_factor_all 0.085
_refine_ls_R_factor_gt 0.051
_refine_ls_shift/su_max 0.001
_refine_ls_shift/su_mean 0.000
_refine_ls_structure_factor_coef Fsqd
_refine_ls_weighting_details 'calc w=1/[\s^2^(Fo^2^)+(0.0942P)^2^+0.0196P] where P=(Fo^2^+2Fc^2^)/3'
_refine_ls_weighting_scheme calc
_refine_ls_wR_factor_gt 0.141
_refine_ls_wR_factor_ref 0.167
_reflns_number_gt 2881
_reflns_number_total 4539
_reflns_threshold_expression I>2\s(I)
_cod_data_source_file bt5328.cif
_cod_data_source_block I
_cod_database_code 2227215
_cod_database_fobs_code 2227215

loop_
_symmetry_equiv_pos_as_xyz
'x, y, z'
'-x, -y, -z'

loop_
_atom_site_type_symbol
_atom_site_label
_atom_site_fract_x
_atom_site_fract_y
_atom_site_fract_z
_atom_site_U_iso_or_equiv
_atom_site_adp_type
_atom_site_calc_flag
_atom_site_refinement_flags
_atom_site_occupancy
_atom_site_disorder_assembly
_atom_site_disorder_group
N N1 0.78783(16) 0.67552(15) 0.14005(12) 0.0480(4) Uani d . 1 . .
N N2 0.71434(16) 0.88285(15) -0.00792(12) 0.0511(4) Uani d . 1 . .
N N3 0.53298(16) 0.84550(16) 0.12674(12) 0.0499(4) Uani d D 1 . .
H H3 0.4675(17) 0.9178(15) 0.0846(14) 0.055(5) Uiso d D 1 . .
N N4 1.05919(19) 0.15235(17) 0.35892(15) 0.0635(4) Uani d . 1 . .
N N5 1.0388(2) 0.39503(18) 0.35802(17) 0.0721(5) Uani d . 1 . .
N N6 0.84789(17) 0.35680(16) 0.28605(12) 0.0482(4) Uani d D 1 . .
H H6 0.810(2) 0.4518(10) 0.2708(16) 0.060(6) Uiso d D 1 . .
C C1 0.68337(19) 0.79917(17) 0.08648(13) 0.0425(4) Uani d . 1 . .
C C2 0.9333(2) 0.6381(2) 0.09545(16) 0.0556(5) Uani d . 1 . .
H H2 1.0093 0.5542 0.1308 0.067 Uiso calc R 1 . .
C C3 0.9782(2) 0.7156(2) 0.00069(17) 0.0624(5) Uani d . 1 . .
H H3A 1.0811 0.6871 -0.0285 0.075 Uiso calc R 1 . .
C C4 0.8615(2) 0.8385(2) -0.04876(16) 0.0574(5) Uani d . 1 . .
H H4 0.8872 0.8931 -0.1142 0.069 Uiso calc R 1 . .
C C5 0.46706(18) 0.78759(16) 0.22835(14) 0.0425(4) Uani d . 1 . .
C C6 0.5414(2) 0.73374(18) 0.33221(14) 0.0485(4) Uani d . 1 . .
H H6A 0.6400 0.7313 0.3370 0.058 Uiso calc R 1 . .
C C7 0.4663(2) 0.6841(2) 0.42779(15) 0.0574(5) Uani d . 1 . .
H H7 0.5158 0.6464 0.4973 0.069 Uiso calc R 1 . .
C C8 0.3197(2) 0.6892(2) 0.42267(16) 0.0580(5) Uani d . 1 . .
H H8 0.2718 0.6544 0.4885 0.070 Uiso calc R 1 . .
C C9 0.2421(2) 0.74531(17) 0.32074(15) 0.0494(4) Uani d . 1 . .
C C10 0.31905(19) 0.79320(17) 0.22345(15) 0.0458(4) Uani d . 1 . .
H H10 0.2700 0.8297 0.1537 0.055 Uiso calc R 1 . .
C C11 0.0801(2) 0.7550(2) 0.3143(2) 0.0685(6) Uani d . 1 . .
H H11A 0.0143 0.8042 0.3771 0.103 Uiso calc R 1 . .
H H11B 0.0818 0.6583 0.3207 0.103 Uiso calc R 1 . .
H H11C 0.0408 0.8086 0.2409 0.103 Uiso calc R 1 . .
C C12 0.9877(2) 0.29674(18) 0.33629(14) 0.0464(4) Uani d . 1 . .
C C13 1.1733(3) 0.3396(3) 0.4079(2) 0.0846(7) Uani d . 1 . .
H H13 1.2123 0.4041 0.4260 0.102 Uiso calc R 1 . .
C C14 1.2576(2) 0.1932(3) 0.4342(2) 0.0733(6) Uani d . 1 . .
H H14 1.3522 0.1572 0.4682 0.088 Uiso calc R 1 . .
C C15 1.1951(2) 0.1040(2) 0.4078(2) 0.0715(6) Uani d . 1 . .
H H15 1.2494 0.0036 0.4245 0.086 Uiso calc R 1 . .
C C16 0.75431(19) 0.29091(18) 0.25653(14) 0.0444(4) Uani d . 1 . .
C C17 0.7885(3) 0.1426(2) 0.2762(2) 0.0712(6) Uani d . 1 . .
H H17 0.8790 0.0783 0.3110 0.085 Uiso calc R 1 . .
C C18 0.6869(3) 0.0911(2) 0.2434(3) 0.0877(8) Uani d . 1 . .
H H18 0.7101 -0.0087 0.2572 0.105 Uiso calc R 1 . .
C C19 0.5535(3) 0.1820(2) 0.1916(2) 0.0752(6) Uani d . 1 . .
H H19 0.4879 0.1438 0.1696 0.090 Uiso calc R 1 . .
C C20 0.5161(2) 0.3304(2) 0.17184(17) 0.0576(5) Uani d . 1 . .
C C21 0.6174(2) 0.38285(19) 0.20499(15) 0.0511(4) Uani d . 1 . .
H H21 0.5930 0.4829 0.1923 0.061 Uiso calc R 1 . .
C C22 0.3675(3) 0.4331(3) 0.1169(2) 0.0877(8) Uani d . 1 . .
H H22A 0.2841 0.4052 0.1508 0.132 Uiso calc R 1 . .
H H22B 0.3793 0.4284 0.0343 0.132 Uiso calc R 1 . .
H H22C 0.3446 0.5312 0.1307 0.132 Uiso calc R 1 . .

loop_
_atom_site_aniso_label
_atom_site_aniso_U_11
_atom_site_aniso_U_22
_atom_site_aniso_U_33
_atom_site_aniso_U_12
_atom_site_aniso_U_13
_atom_site_aniso_U_23
N1 0.0448(8) 0.0418(8) 0.0489(8) -0.0109(6) -0.0080(6) 0.0043(6)
N2 0.0493(9) 0.0483(8) 0.0462(8) -0.0143(7) -0.0032(6) 0.0064(6)
N3 0.0418(8) 0.0474(8) 0.0475(8) -0.0107(7) -0.0077(6) 0.0143(6)
N4 0.0607(10) 0.0478(9) 0.0775(11) -0.0105(8) -0.0246(8) -0.0092(8)
N5 0.0761(12) 0.0559(10) 0.0930(13) -0.0330(9) -0.0399(10) 0.0119(9)
N6 0.0512(8) 0.0402(8) 0.0525(8) -0.0177(7) -0.0127(7) 0.0020(6)
C1 0.0456(9) 0.0385(8) 0.0404(8) -0.0144(7) -0.0086(7) 0.0015(6)
C2 0.0466(10) 0.0502(10) 0.0570(11) -0.0077(8) -0.0090(8) 0.0016(8)
C3 0.0473(10) 0.0673(12) 0.0577(11) -0.0125(9) 0.0037(8) -0.0002(9)
C4 0.0563(11) 0.0601(11) 0.0470(10) -0.0200(9) 0.0022(8) 0.0042(8)
C5 0.0454(9) 0.0329(8) 0.0435(8) -0.0112(7) -0.0037(7) 0.0006(6)
C6 0.0511(10) 0.0465(9) 0.0459(9) -0.0178(8) -0.0091(7) 0.0002(7)
C7 0.0656(12) 0.0569(11) 0.0439(9) -0.0205(9) -0.0103(8) 0.0045(8)
C8 0.0694(13) 0.0531(11) 0.0475(10) -0.0263(10) 0.0060(9) 0.0025(8)
C9 0.0498(10) 0.0371(9) 0.0579(10) -0.0154(8) 0.0013(8) -0.0055(7)
C10 0.0477(10) 0.0379(9) 0.0472(9) -0.0132(7) -0.0069(7) -0.0002(7)
C11 0.0579(12) 0.0648(13) 0.0832(14) -0.0285(10) 0.0022(10) -0.0046(11)
C12 0.0487(10) 0.0473(10) 0.0418(8) -0.0184(8) -0.0072(7) 0.0003(7)
C13 0.0835(16) 0.0721(15) 0.1102(19) -0.0391(13) -0.0499(14) 0.0114(13)
C14 0.0601(13) 0.0768(15) 0.0808(14) -0.0206(11) -0.0286(11) -0.0028(11)
C15 0.0639(13) 0.0549(12) 0.0852(15) -0.0046(10) -0.0276(11) -0.0132(10)
C16 0.0460(9) 0.0450(9) 0.0418(8) -0.0181(8) -0.0038(7) -0.0031(7)
C17 0.0688(13) 0.0477(11) 0.1000(16) -0.0234(10) -0.0330(12) 0.0043(11)
C18 0.0877(16) 0.0487(12) 0.137(2) -0.0316(12) -0.0446(15) 0.0017(13)
C19 0.0666(13) 0.0669(14) 0.1044(18) -0.0318(11) -0.0199(12) -0.0187(12)
C20 0.0494(10) 0.0616(12) 0.0615(11) -0.0174(9) -0.0082(8) -0.0150(9)
C21 0.0509(10) 0.0442(9) 0.0555(10) -0.0140(8) -0.0091(8) -0.0072(8)
C22 0.0640(14) 0.0809(16) 0.117(2) -0.0156(12) -0.0360(13) -0.0204(14)

loop_
_atom_type_symbol
_atom_type_description
_atom_type_scat_dispersion_real
_atom_type_scat_dispersion_imag
_atom_type_scat_source
C C 0.0033 0.0016 'International Tables Vol C Tables 4.2.6.8 and 6.1.1.4'
H H 0.0000 0.0000 'International Tables Vol C Tables 4.2.6.8 and 6.1.1.4'
N N 0.0061 0.0033 'International Tables Vol C Tables 4.2.6.8 and 6.1.1.4'

loop_
_geom_angle_atom_site_label_1
_geom_angle_atom_site_label_2
_geom_angle_atom_site_label_3
_geom_angle_site_symmetry_1
_geom_angle_site_symmetry_3
_geom_angle
_geom_angle_publ_flag
C2 N1 C1 . . 115.41(14) ?
C4 N2 C1 . . 115.85(14) ?
C1 N3 C5 . . 128.18(13) ?
C1 N3 H3 . . 116.6(12) ?
C5 N3 H3 . . 115.1(12) ?
C12 N4 C15 . . 115.44(18) ?
C13 N5 C12 . . 115.19(17) ?
C12 N6 C16 . . 130.75(14) ?
C12 N6 H6 . . 114.5(13) ?
C16 N6 H6 . . 114.7(13) ?
N1 C1 N2 . . 125.62(15) ?
N1 C1 N3 . . 119.24(14) ?
N2 C1 N3 . . 115.13(14) ?
N1 C2 C3 . . 123.91(16) ?
N1 C2 H2 . . 118.0 ?
C3 C2 H2 . . 118.0 ?
C2 C3 C4 . . 115.81(17) ?
C2 C3 H3A . . 122.1 ?
C4 C3 H3A . . 122.1 ?
N2 C4 C3 . . 123.38(16) ?
N2 C4 H4 . . 118.3 ?
C3 C4 H4 . . 118.3 ?
C10 C5 C6 . . 119.87(15) ?
C10 C5 N3 . . 117.36(14) ?
C6 C5 N3 . . 122.68(15) ?
C7 C6 C5 . . 118.69(16) ?
C7 C6 H6A . . 120.7 ?
C5 C6 H6A . . 120.7 ?
C8 C7 C6 . . 121.37(17) ?
C8 C7 H7 . . 119.3 ?
C6 C7 H7 . . 119.3 ?
C7 C8 C9 . . 120.87(16) ?
C7 C8 H8 . . 119.6 ?
C9 C8 H8 . . 119.6 ?
C8 C9 C10 . . 117.80(16) ?
C8 C9 C11 . . 121.64(16) ?
C10 C9 C11 . . 120.56(17) ?
C5 C10 C9 . . 121.37(16) ?
C5 C10 H10 . . 119.3 ?
C9 C10 H10 . . 119.3 ?
C9 C11 H11A . . 109.5 ?
C9 C11 H11B . . 109.5 ?
H11A C11 H11B . . 109.5 ?
C9 C11 H11C . . 109.5 ?
H11A C11 H11C . . 109.5 ?
H11B C11 H11C . . 109.5 ?
N4 C12 N5 . . 126.19(16) ?
N4 C12 N6 . . 119.78(16) ?
N5 C12 N6 . . 114.03(15) ?
N5 C13 C14 . . 123.7(2) ?
N5 C13 H13 . . 118.1 ?
C14 C13 H13 . . 118.1 ?
C15 C14 C13 . . 115.9(2) ?
C15 C14 H14 . . 122.0 ?
C13 C14 H14 . . 122.0 ?
N4 C15 C14 . . 123.5(2) ?
N4 C15 H15 . . 118.3 ?
C14 C15 H15 . . 118.3 ?
C17 C16 C21 . . 118.40(16) ?
C17 C16 N6 . . 124.64(16) ?
C21 C16 N6 . . 116.96(15) ?
C18 C17 C16 . . 119.19(19) ?
C18 C17 H17 . . 120.4 ?
C16 C17 H17 . . 120.4 ?
C19 C18 C17 . . 122.1(2) ?
C19 C18 H18 . . 119.0 ?
C17 C18 H18 . . 119.0 ?
C18 C19 C20 . . 119.86(19) ?
C18 C19 H19 . . 120.1 ?
C20 C19 H19 . . 120.1 ?
C19 C20 C21 . . 118.31(18) ?
C19 C20 C22 . . 120.71(18) ?
C21 C20 C22 . . 120.98(18) ?
C20 C21 C16 . . 122.16(17) ?
C20 C21 H21 . . 118.9 ?
C16 C21 H21 . . 118.9 ?
C20 C22 H22A . . 109.5 ?
C20 C22 H22B . . 109.5 ?
H22A C22 H22B . . 109.5 ?
C20 C22 H22C . . 109.5 ?
H22A C22 H22C . . 109.5 ?
H22B C22 H22C . . 109.5 ?

loop_
_geom_bond_atom_site_label_1
_geom_bond_atom_site_label_2
_geom_bond_site_symmetry_2
_geom_bond_distance
_geom_bond_publ_flag
N1 C2 . 1.328(2) ?
N1 C1 . 1.347(2) ?
N2 C4 . 1.325(2) ?
N2 C1 . 1.3470(19) ?
N3 C1 . 1.349(2) ?
N3 C5 . 1.416(2) ?
N3 H3 . 0.863(9) ?
N4 C12 . 1.329(2) ?
N4 C15 . 1.339(2) ?
N5 C13 . 1.328(3) ?
N5 C12 . 1.336(2) ?
N6 C12 . 1.371(2) ?
N6 C16 . 1.404(2) ?
N6 H6 . 0.872(9) ?
C2 C3 . 1.367(2) ?
C2 H2 . 0.9300 ?
C3 C4 . 1.376(3) ?
C3 H3A . 0.9300 ?
C4 H4 . 0.9300 ?
C5 C10 . 1.384(2) ?
C5 C6 . 1.390(2) ?
C6 C7 . 1.376(2) ?
C6 H6A . 0.9300 ?
C7 C8 . 1.374(3) ?
C7 H7 . 0.9300 ?
C8 C9 . 1.386(3) ?
C8 H8 . 0.9300 ?
C9 C10 . 1.392(2) ?
C9 C11 . 1.504(3) ?
C10 H10 . 0.9300 ?
C11 H11A . 0.9600 ?
C11 H11B . 0.9600 ?
C11 H11C . 0.9600 ?
C13 C14 . 1.365(3) ?
C13 H13 . 0.9300 ?
C14 C15 . 1.351(3) ?
C14 H14 . 0.9300 ?
C15 H15 . 0.9300 ?
C16 C17 . 1.381(2) ?
C16 C21 . 1.388(2) ?
C17 C18 . 1.378(3) ?
C17 H17 . 0.9300 ?
C18 C19 . 1.364(3) ?
C18 H18 . 0.9300 ?
C19 C20 . 1.378(3) ?
C19 H19 . 0.9300 ?
C20 C21 . 1.385(2) ?
C20 C22 . 1.508(3) ?
C21 H21 . 0.9300 ?
C22 H22A . 0.9600 ?
C22 H22B . 0.9600 ?
C22 H22C . 0.9600 ?

loop_
_geom_hbond_atom_site_label_D
_geom_hbond_atom_site_label_H
_geom_hbond_atom_site_label_A
_geom_hbond_site_symmetry_A
_geom_hbond_distance_DH
_geom_hbond_distance_HA
_geom_hbond_distance_DA
_geom_hbond_angle_DHA
N3 H3 N2 2_675 0.863(9) 2.185(10) 3.0377(19) 169.6(17)
N6 H6 N1 . 0.872(9) 2.449(12) 3.2391(19) 150.9(17)
C6 H6a N1 1_555 0.93 2.55 2.961(2) 107
C17 H17 N4 1_555 0.93 2.28 2.886(3) 123
C11 H11a Cg1 2_666 0.96 2.96 3.766(2) 143
C15 H15 Cg2 1_645 0.93 2.82 3.620(2) 144

loop_
_geom_torsion_atom_site_label_1
_geom_torsion_atom_site_label_2
_geom_torsion_atom_site_label_3
_geom_torsion_atom_site_label_4
_geom_torsion_site_symmetry_1
_geom_torsion_site_symmetry_2
_geom_torsion_site_symmetry_3
_geom_torsion_site_symmetry_4
_geom_torsion
_geom_torsion_publ_flag
C2 N1 C1 N2 . . . . 1.8(3) ?
C2 N1 C1 N3 . . . . -179.59(15) ?
C4 N2 C1 N1 . . . . -1.1(3) ?
C4 N2 C1 N3 . . . . -179.76(15) ?
C5 N3 C1 N1 . . . . 6.3(3) ?
C5 N3 C1 N2 . . . . -174.88(16) ?
C1 N1 C2 C3 . . . . -1.0(3) ?
N1 C2 C3 C4 . . . . -0.3(3) ?
C1 N2 C4 C3 . . . . -0.4(3) ?
C2 C3 C4 N2 . . . . 1.1(3) ?
C1 N3 C5 C10 . . . . -146.27(17) ?
C1 N3 C5 C6 . . . . 37.2(3) ?
C10 C5 C6 C7 . . . . 1.3(2) ?
N3 C5 C6 C7 . . . . 177.79(16) ?
C5 C6 C7 C8 . . . . -1.0(3) ?
C6 C7 C8 C9 . . . . -0.3(3) ?
C7 C8 C9 C10 . . . . 1.4(3) ?
C7 C8 C9 C11 . . . . -178.53(18) ?
C6 C5 C10 C9 . . . . -0.2(2) ?
N3 C5 C10 C9 . . . . -176.90(15) ?
C8 C9 C10 C5 . . . . -1.1(2) ?
C11 C9 C10 C5 . . . . 178.82(16) ?
C15 N4 C12 N5 . . . . -0.2(3) ?
C15 N4 C12 N6 . . . . 179.91(17) ?
C13 N5 C12 N4 . . . . -0.6(3) ?
C13 N5 C12 N6 . . . . 179.29(19) ?
C16 N6 C12 N4 . . . . 3.7(3) ?
C16 N6 C12 N5 . . . . -176.17(17) ?
C12 N5 C13 C14 . . . . 1.2(4) ?
N5 C13 C14 C15 . . . . -0.9(4) ?
C12 N4 C15 C14 . . . . 0.5(3) ?
C13 C14 C15 N4 . . . . 0.0(4) ?
C12 N6 C16 C17 . . . . 1.1(3) ?
C12 N6 C16 C21 . . . . -179.49(16) ?
C21 C16 C17 C18 . . . . 0.4(3) ?
N6 C16 C17 C18 . . . . 179.8(2) ?
C16 C17 C18 C19 . . . . 0.3(4) ?
C17 C18 C19 C20 . . . . -0.8(4) ?
C18 C19 C20 C21 . . . . 0.5(3) ?
C18 C19 C20 C22 . . . . -178.7(2) ?
C19 C20 C21 C16 . . . . 0.3(3) ?
C22 C20 C21 C16 . . . . 179.48(19) ?
C17 C16 C21 C20 . . . . -0.7(3) ?
N6 C16 C21 C20 . . . . 179.82(16) ?
